data_7047769
loop_
_publ_author_name
'Elsayed Moussa, Mehdi'
'Piesch, Martin'
'Fleischmann, Martin'
'Schreiner, Andrea'
'Seidl, Michael'
'Scheer, Manfred'

_publ_section_title
;
 Highly soluble Cu(i)-acetonitrile salts as building blocks for novel
 phosphorus-rich organometallic-inorganic compounds.
;
_journal_issue 45
_journal_name_full 'Dalton transactions (Cambridge, England : 2003)'
_journal_page_first 16031
_journal_page_last 16035
_journal_paper_doi 10.1039/c8dt03723j
_journal_volume 47
_journal_year 2018
_chemical_formula_moiety 'C14 H21 Cu Fe N2 P5, Al C16 F36 O4, 1(C H2 Cl2)'
_chemical_formula_sum 'C31 H23 Al Cl2 Cu F36 Fe N2 O4 P5'
_chemical_formula_weight 1543.63
_space_group_crystal_system monoclinic
_space_group_IT_number 14
_space_group_name_Hall '-P 2yn'
_space_group_name_H-M_alt 'P 1 21/n 1'
_symmetry_space_group_name_Hall '-P 2yn'
_symmetry_space_group_name_H-M 'P 1 21/n 1'
_atom_sites_solution_hydrogens geom
_atom_sites_solution_primary dual
_audit_creation_date 2018-07-12
_audit_creation_method
;
Olex2 1.2
(compiled 2018.05.29 svn.r3508 for OlexSys, GUI svn.r5506)
;
_audit_update_record
;
2018-09-07 deposited with the CCDC.
2018-10-10 downloaded from the CCDC.
;
_cell_angle_alpha 90
_cell_angle_beta 98.166(2)
_cell_angle_gamma 90
_cell_formula_units_Z 4
_cell_length_a 10.9037(3)
_cell_length_b 27.5664(6)
_cell_length_c 17.8993(3)
_cell_measurement_reflns_used 17852
_cell_measurement_temperature 123
_cell_measurement_theta_max 31.6670
_cell_measurement_theta_min 3.8660
_cell_volume 5325.5(2)
_computing_cell_refinement 'CrysAlisPro 1.171.38.43 (Rigaku OD, 2015)'
_computing_data_collection 'CrysAlisPro 1.171.38.43 (Rigaku OD, 2015)'
_computing_data_reduction 'CrysAlisPro 1.171.38.43 (Rigaku OD, 2015)'
_computing_molecular_graphics 'Olex2 (Dolomanov et al., 2009)'
_computing_publication_material 'Olex2 (Dolomanov et al., 2009)'
_computing_structure_refinement 'ShelXL (Sheldrick, 2015)'
_computing_structure_solution 'ShelXT (Sheldrick, 2015)'
_diffrn_ambient_temperature 123.0
_diffrn_detector 'CCD plate'
_diffrn_detector_area_resol_mean 5.2548
_diffrn_detector_type AtlasS2
_diffrn_measured_fraction_theta_full 0.993
_diffrn_measured_fraction_theta_max 0.877
_diffrn_measurement_details
;
List of Runs (angles in degrees, time in seconds):

  # Type    Start    End  Width  t~exp~   \w     \q     \k     \f   Frames
#--------------------------------------------------------------------------
  1  \w    -97.00   9.00   0.25   20.00    --  -19.91 -38.00-180.00  424
  2  \w   -101.00  15.00   0.25   20.00    --  -19.91 -77.00 -60.00  464
  3  \w   -110.00 -32.00   0.25   20.00    --  -19.91 178.00 -30.00  312
  4  \w    -49.00  58.00   0.25   20.00    --  -19.91  38.00 -60.00  428
  5  \w     -4.00  21.00   0.25   20.00    --   21.47 -99.00-180.00  100
;
_diffrn_measurement_device 'four-circle diffractometer'
_diffrn_measurement_device_type 'Xcalibur, AtlasS2, Gemini ultra'
_diffrn_measurement_method '\w scans'
_diffrn_orient_matrix_type 'CrysAlisPro convention (1999,Acta A55,543-557)'
_diffrn_orient_matrix_UB_11 -0.0025898000
_diffrn_orient_matrix_UB_12 0.0256802000
_diffrn_orient_matrix_UB_13 -0.0023733000
_diffrn_orient_matrix_UB_21 0.0378251000
_diffrn_orient_matrix_UB_22 0.0017036000
_diffrn_orient_matrix_UB_23 0.0355591000
_diffrn_orient_matrix_UB_31 0.0536780000
_diffrn_orient_matrix_UB_32 0.0000333000
_diffrn_orient_matrix_UB_33 -0.0182153000
_diffrn_radiation_monochromator graphite
_diffrn_radiation_probe x-ray
_diffrn_radiation_type MoK\a
_diffrn_radiation_wavelength 0.71073
_diffrn_reflns_av_R_equivalents 0.0241
_diffrn_reflns_av_unetI/netI 0.0261
_diffrn_reflns_Laue_measured_fraction_full 0.993
_diffrn_reflns_Laue_measured_fraction_max 0.877
_diffrn_reflns_limit_h_max 15
_diffrn_reflns_limit_h_min -16
_diffrn_reflns_limit_k_max 39
_diffrn_reflns_limit_k_min -40
_diffrn_reflns_limit_l_max 26
_diffrn_reflns_limit_l_min -26
_diffrn_reflns_number 55908
_diffrn_reflns_point_group_measured_fraction_full 0.993
_diffrn_reflns_point_group_measured_fraction_max 0.877
_diffrn_reflns_theta_full 25.242
_diffrn_reflns_theta_max 32.321
_diffrn_reflns_theta_min 3.227
_diffrn_source 'fine-focus sealed X-ray tube'
_diffrn_source_type 'Enhance (Mo) X-ray Source'
_exptl_absorpt_coefficient_mu 1.104
_exptl_absorpt_correction_T_max 0.841
_exptl_absorpt_correction_T_min 0.786
_exptl_absorpt_correction_type analytical
_exptl_absorpt_process_details
;
CrysAlisPro 1.171.38.43 (Rigaku Oxford Diffraction, 2015)
Analytical numeric absorption correction using a multifaceted crystal
            model based on expressions derived by R.C. Clark & J.S. Reid.
(Clark, R. C. & Reid, J. S. (1995). Acta Cryst. A51, 887-897)
Empirical absorption correction using spherical harmonics,
 implemented in SCALE3 ABSPACK scaling algorithm.
;
_exptl_crystal_colour 'clear light green'
_exptl_crystal_colour_lustre clear
_exptl_crystal_colour_modifier light
_exptl_crystal_colour_primary green
_exptl_crystal_density_diffrn 1.925
_exptl_crystal_description block
_exptl_crystal_F_000 3024
_exptl_crystal_size_max 0.305
_exptl_crystal_size_mid 0.279
_exptl_crystal_size_min 0.225
_refine_diff_density_max 0.684
_refine_diff_density_min -0.497
_refine_diff_density_rms 0.062
_refine_ls_extinction_method none
_refine_ls_goodness_of_fit_ref 1.024
_refine_ls_hydrogen_treatment constr
_refine_ls_matrix_type full
_refine_ls_number_parameters 1515
_refine_ls_number_reflns 16663
_refine_ls_number_restraints 2709
_refine_ls_restrained_S_all 1.123
_refine_ls_R_factor_all 0.0523
_refine_ls_R_factor_gt 0.0398
_refine_ls_shift/su_max 0.003
_refine_ls_shift/su_mean 0.000
_refine_ls_structure_factor_coef Fsqd
_refine_ls_weighting_details 'w=1/[\s^2^(Fo^2^)+(0.0441P)^2^+3.3963P] where P=(Fo^2^+2Fc^2^)/3'
_refine_ls_weighting_scheme calc
_refine_ls_wR_factor_gt 0.0934
_refine_ls_wR_factor_ref 0.1006
_reflns_Friedel_coverage 0.000
_reflns_number_gt 13655
_reflns_number_total 16663
_reflns_threshold_expression 'I > 2\s(I)'
_cod_data_source_file c8dt03723j2.cif
_cod_data_source_block mp_abs_ana
_cod_depositor_comments 'Adding full bibliography for 7047765--7047770.cif.'
_cod_database_code 7047769
_shelx_shelxl_version_number 2018/3
_chemical_oxdiff_formula C31H23AlCl2CuF36FeN2O4P5
_chemical_oxdiff_usercomment 'gruener Block'
_shelx_space_group_comment
;
The symmetry employed for this shelxl refinement is uniquely defined
by the following loop, which should always be used as a source of
symmetry information in preference to the above space-group names.
They are only intended as comments.
;
_reflns_odcompleteness_completeness 97.34
_reflns_odcompleteness_iscentric 1
_reflns_odcompleteness_theta 29.97
_olex2_refinement_description
;
1. Fixed Uiso
 At 1.2 times of:
  All C(H,H) groups
 At 1.5 times of:
  All C(H,H,H) groups
2. Restrained distances
 F20A-C25 \\sim F19B-C25 \\sim F19A-C25 \\sim F21B-C25 \\sim F20B-C25 \\sim
F21A-C25
 with sigma of 0.01
 C17A-C16 \\sim C18C-C16 \\sim C16-C19C \\sim C19B-C16 \\sim C18A-C16 \\sim
C17B-C16 \\sim C18B-C16 ~
 C17C-C16 \\sim C19A-C16
 with sigma of 0.01
 C23A-C20A \\sim C23B-C20B \\sim C21A-C20A \\sim C20B-C21B \\sim C22B-C20B
\\sim C22A-C20A
 with sigma of 0.01
 C20C-C23C \\sim C20C-C22C \\sim C20C-C21C
 with sigma of 0.02
 C23C-C22C \\sim C22C-C21C \\sim C23C-C21C
 with sigma of 0.04
 F18C-C23C \\sim F16C-C23C \\sim F17C-C23C \\sim F14C-C22C \\sim F15C-C22C
\\sim F13C-C22C \\sim F11C-
 C21C \\sim F12C-C21C \\sim F10C-C21C
 with sigma of 0.02
 F18C-F16C \\sim F16C-F17C \\sim F17C-F18C \\sim F14C-F15C \\sim F15C-F13C
\\sim F13C-F14C \\sim F11C-
 F12C \\sim F12C-F10C \\sim F10C-F11C
 with sigma of 0.02
 F18C-C20C \\sim F16C-C20C \\sim F17C-C20C \\sim F14C-C20C \\sim F15C-C20C
\\sim F13C-C20C \\sim F11C-
 C20C \\sim F12C-C20C \\sim F10C-C20C
 with sigma of 0.1
 F12A-F10A \\sim F10A-F11A \\sim F11A-F12A
 with sigma of 0.02
 F17B-F18B \\sim F18B-F16B \\sim F16B-F17B
 with sigma of 0.01
 O2B-C20B \\sim O2C-C20C \\sim O2A-C20A
 with sigma of 0.02
 F11A-C21A \\sim F10B-C21B \\sim F10A-C21A \\sim F12B-C21B \\sim F11B-C21B
\\sim F12A-C21A \\sim F14B-
 C22B \\sim F15A-C22A \\sim F13A-C22A \\sim F13B-C22B \\sim F15B-C22B \\sim
F14A-C22A \\sim F16A-C23A ~
 F18A-C23A \\sim F16B-C23B \\sim F18B-C23B \\sim F17B-C23B \\sim F17A-C23A
 with sigma of 0.01
 F18A-F17A \\sim F17A-F16A \\sim F16A-F18A
 with sigma of 0.02
 Cl1A-C15A \\sim Cl2C-C15C \\sim Cl2A-C15A \\sim Cl1C-C15C \\sim Cl2B-C15B
\\sim Cl1B-C15B
 with sigma of 0.02
 F8A-C19A \\sim F1C-C17C \\sim F4B-C18B \\sim F9A-C19A \\sim F5B-C18B \\sim
F6B-C18B \\sim F7A-C19A ~
 F3C-C17C \\sim F2C-C17C \\sim F3B-C17B \\sim F1B-C17B \\sim F2B-C17B \\sim
F4A-C18A \\sim F8C-C19C ~
 F6A-C18A \\sim F5A-C18A \\sim F9C-C19C \\sim F7C-C19C \\sim F9B-C19B \\sim
F8B-C19B \\sim F7B-C19B ~
 F4C-C18C \\sim F3A-C17A \\sim F6C-C18C \\sim F5C-C18C \\sim F1A-C17A \\sim
F2A-C17A
 with sigma of 0.01
3. Uiso/Uaniso restraints and constraints
O3B \\sim O3A: within 1.7A with sigma of 0.02 and sigma for terminal atoms of
0.04
F13A \\sim F12A \\sim F14A \\sim F10A \\sim F15A \\sim C20A \\sim F18A \\sim
F17A \\sim F11A \\sim F16A \\sim C22A \\sim C23A \\sim C21A \\sim F13B \\sim
C22B \\sim F15B \\sim F14B \\sim C20B \\sim C23B \\sim F17B \\sim F18B \\sim
F16B \\sim F10B \\sim C21B \\sim F12B \\sim F11B \\sim O2C \\sim O2A \\sim C20C
\\sim C23C \\sim F18C \\sim F16C \\sim F17C \\sim C22C \\sim F14C \\sim F15C
\\sim F13C \\sim C21C \\sim F11C \\sim F12C \\sim F10C: within 1.6A with sigma
of 0.01 and sigma for terminal atoms of 0.02
Cl1C \\sim Cl2B \\sim Cl2A \\sim C15B \\sim C15C \\sim C15A \\sim Cl1B \\sim
Cl1A \\sim Cl2C: within 1.8A with sigma of 0.01 and sigma for terminal atoms of
0.02
F27A \\sim F21A \\sim F25A \\sim F19A \\sim F26A \\sim F20A \\sim F22A \\sim
F23A \\sim F24A \\sim C24 \\sim C25 \\sim C27A \\sim C26A \\sim F24B \\sim C26B
\\sim F22B \\sim F23B \\sim F25B \\sim C27B \\sim F26B \\sim F27B \\sim F19B
\\sim F20B \\sim F21B: within 1.6A with sigma of 0.01 and sigma for terminal
atoms of 0.02
F1B \\sim F3B \\sim F6A \\sim F2B \\sim F8C \\sim F5A \\sim F4A \\sim F9C \\sim
F9B \\sim F7C \\sim F8B \\sim F3A \\sim F6C \\sim F5C \\sim F2A \\sim F7B \\sim
F1A \\sim F4C \\sim F5B \\sim F9A \\sim F4B \\sim F8A \\sim F6B \\sim F7A \\sim
F2C \\sim F1C \\sim F3C \\sim C17C \\sim C19A \\sim C18B \\sim C17B \\sim C18A
\\sim C19C \\sim C19B \\sim C17A \\sim C18C: within 1.6A with sigma of 0.005
and sigma for terminal atoms of 0.02
F35B \\sim F33A \\sim F34A \\sim F28B \\sim C29B \\sim F35A \\sim C31A \\sim
F29B \\sim F30B \\sim F36A \\sim F36B \\sim F31A \\sim C31B \\sim C30A: within
1.7A with sigma of 0.01 and sigma for terminal atoms of 0.02
Uanis(F7A) \\sim Ueq: with sigma of 0.01 and sigma for terminal atoms of 0.02
Uanis(F16B) \\sim Ueq: with sigma of 0.001 and sigma for terminal atoms of 0.002
Uanis(O2B) \\sim Ueq: with sigma of 0.001 and sigma for terminal atoms of 0.02
4. Others
 Sof(F25B)=Sof(C27B)=Sof(F26B)=Sof(F27B)=1-FVAR(1)
 Sof(F27A)=Sof(F25A)=Sof(F26A)=Sof(C27A)=FVAR(1)
 Sof(F19B)=Sof(F20B)=Sof(F21B)=1-FVAR(2)
 Sof(F21A)=Sof(F19A)=Sof(F20A)=FVAR(2)
 Sof(O1B)=1-FVAR(3)
 Sof(O1A)=FVAR(3)
 Sof(O4B)=Sof(F31B)=Sof(C30B)=Sof(F33B)=Sof(F32B)=Sof(F34B)=Sof(C31B)=
 Sof(F36B)=Sof(F35B)=Sof(F30B)=Sof(C29B)=Sof(F28B)=Sof(F29B)=1-FVAR(4)
 Sof(F32A)=Sof(F31A)=Sof(F28A)=Sof(F36A)=Sof(F29A)=Sof(F34A)=Sof(F35A)=
 Sof(F30A)=Sof(F33A)=Sof(O4A)=Sof(C31A)=Sof(C30A)=Sof(C29A)=FVAR(4)
 Fixed Sof: F7A(0.45) O3A(0.75) F13A(0.17) F12A(0.17) F14A(0.17) F10A(0.17)
 F15A(0.17) O2B(0.13) F22A(0.75) C20A(0.17) F18A(0.17) F23A(0.75) F17A(0.17)
 F24A(0.75) F11A(0.17) F16A(0.17) C22A(0.17) C23A(0.17) C19A(0.45) C21A(0.17)
 F8A(0.45) C26A(0.75) F3A(0.45) F1A(0.45) F2A(0.45) C17A(0.45) F4A(0.45)
 F5A(0.45) F6A(0.45) C18A(0.45) F9A(0.45) F2B(0.3) F3B(0.3) F1B(0.3) C17B(0.3)
 C19B(0.3) F8B(0.3) F9B(0.3) F5B(0.3) F4B(0.3) F6B(0.3) C18B(0.3) F7B(0.3)
 F9C(0.25) F7C(0.25) F8C(0.25) C19C(0.25) F4C(0.25) F5C(0.25) F6C(0.25)
 C18C(0.25) F3C(0.25) F2C(0.25) F1C(0.25) C17C(0.25) O3B(0.25) F24B(0.25)
 C26B(0.25) F22B(0.25) F23B(0.25) Cl1A(0.52) Cl2A(0.52) C15A(0.52) H15A(0.52)
 H15B(0.52) Cl1B(0.28) Cl2B(0.28) C15B(0.28) H15C(0.28) H15D(0.28) Cl1C(0.2)
 Cl2C(0.2) C15C(0.2) H15E(0.2) H15F(0.2) F13B(0.13) C22B(0.13) F15B(0.13)
 F14B(0.13) O2A(0.17) C20B(0.13) C23B(0.13) F17B(0.13) F18B(0.13) F16B(0.13)
 F10B(0.13) C21B(0.13) F12B(0.13) F11B(0.13) O2C(0.7) C20C(0.7) C23C(0.7)
 F18C(0.7) F16C(0.7) F17C(0.7) C22C(0.7) F14C(0.7) F15C(0.7) F13C(0.7)
 C21C(0.7) F11C(0.7) F12C(0.7) F10C(0.7)
5.a Secondary CH2 refined with riding coordinates:
 C15A(H15A,H15B), C15B(H15C,H15D), C15C(H15E,H15F)
5.b Idealised Me refined as rotating group:
 C6(H6A,H6B,H6C), C7(H7A,H7B,H7C), C10(H10A,H10B,H10C), C8(H8A,H8B,H8C),
 C9(H9A,H9B,H9C), C14(H14A,H14B,H14C), C12(H12A,H12B,H12C)
;
_olex2_diffrn_ambient_temperature_device 123(1)
_olex2_submission_special_instructions 'No special instructions were received'
_oxdiff_exptl_absorpt_empirical_details
;
Empirical correction (ABSPACK) includes:
- Absorption correction using spherical harmonics
- Frame scaling
;
_oxdiff_exptl_absorpt_empirical_full_max 1.049
_oxdiff_exptl_absorpt_empirical_full_min 0.936

loop_
_space_group_symop_operation_xyz
'x, y, z'
'-x+1/2, y+1/2, -z+1/2'
'-x, -y, -z'
'x-1/2, -y-1/2, z-1/2'

loop_
_atom_site_label
_atom_site_type_symbol
_atom_site_fract_x
_atom_site_fract_y
_atom_site_fract_z
_atom_site_U_iso_or_equiv
_atom_site_adp_type
_atom_site_occupancy
_atom_site_site_symmetry_order
_atom_site_calc_flag
_atom_site_refinement_flags_posn
_atom_site_refinement_flags_adp
_atom_site_refinement_flags_occupancy
_atom_site_disorder_assembly
_atom_site_disorder_group
Cu1 Cu 1.53305(2) 0.49476(2) 0.87288(2) 0.03031(6) Uani 1 1 d . . . . .
Fe1 Fe 1.74119(2) 0.59212(2) 1.03687(2) 0.02368(6) Uani 1 1 d . . . . .
P1 P 1.67528(5) 0.52175(2) 0.96952(2) 0.02797(9) Uani 1 1 d . . . . .
P2 P 1.35232(5) 0.47577(2) 0.91639(2) 0.02785(9) Uani 1 1 d . . . . .
P3 P 1.81314(5) 0.54800(2) 1.14883(3) 0.03573(11) Uani 1 1 d . . . . .
Al1 Al 0.83040(4) 0.64252(2) 0.54899(3) 0.02098(10) Uani 1 1 d . . . . .
P5 P 1.85761(5) 0.54447(2) 0.96110(3) 0.03642(11) Uani 1 1 d . . . . .
P4 P 1.94239(5) 0.55960(2) 1.07268(3) 0.04210(13) Uani 1 1 d . . . . .
F32A F 0.8159(9) 0.7097(2) 0.7756(3) 0.0435(10) Uani 0.620(16) 1 d . . P A 1
F31A F 0.9525(13) 0.7368(5) 0.7157(7) 0.0486(16) Uani 0.620(16) 1 d . U P A 1
F28A F 0.6867(7) 0.8012(2) 0.5993(3) 0.0491(11) Uani 0.620(16) 1 d . . P A 1
F36A F 0.5430(9) 0.7098(3) 0.5905(6) 0.0456(11) Uani 0.620(16) 1 d . U P A 1
F29A F 0.7128(5) 0.74680(17) 0.5163(2) 0.0422(8) Uani 0.620(16) 1 d . . P A 1
F34A F 0.5864(9) 0.7479(4) 0.7079(6) 0.068(2) Uani 0.620(16) 1 d . U P A 1
F27A F 0.77247(17) 0.62302(11) 0.33896(10) 0.0525(6) Uani 0.858(7) 1 d . U P A 1
F21A F 0.4795(7) 0.6855(4) 0.4170(4) 0.0599(12) Uani 0.67(2) 1 d D U P B 1
F35A F 0.6095(6) 0.6712(3) 0.6950(3) 0.0639(14) Uani 0.620(16) 1 d . U P A 1
N2 N 1.63414(17) 0.44441(6) 0.82605(9) 0.0359(4) Uani 1 1 d . . . . .
F25A F 0.7826(4) 0.56136(14) 0.4117(2) 0.0701(9) Uani 0.858(7) 1 d . U P A 1
F19A F 0.5189(5) 0.6585(3) 0.31212(18) 0.0636(13) Uani 0.67(2) 1 d D U P B 1
N1 N 1.47552(17) 0.53598(6) 0.78221(9) 0.0366(4) Uani 1 1 d . . . . .
F30A F 0.8687(4) 0.7783(2) 0.5813(3) 0.0451(9) Uani 0.620(16) 1 d . . P A 1
F7A F 0.9711(13) 0.4815(3) 0.6774(7) 0.074(3) Uani 0.45 1 d D U P A 1
F26A F 0.6350(2) 0.56751(10) 0.31801(15) 0.0666(8) Uani 0.858(7) 1 d . U P A 1
O3A O 0.6900(3) 0.63116(14) 0.49206(17) 0.0390(7) Uani 0.75 1 d . U P A 1
F13A F 1.1785(16) 0.6757(6) 0.6048(7) 0.086(3) Uani 0.17 1 d D U P A 1
C5 C 1.64929(17) 0.64857(6) 1.08451(9) 0.0263(3) Uani 1 1 d . . . . .
F33A F 0.7997(11) 0.7779(4) 0.7470(6) 0.072(2) Uani 0.620(16) 1 d . U P A 1
O4A O 0.8000(6) 0.67998(17) 0.6202(2) 0.0337(9) Uani 0.620(16) 1 d . . P A 1
C28 C 0.75297(17) 0.72298(6) 0.64231(10) 0.0274(3) Uani 1 1 d . . . . .
C1 C 1.58702(16) 0.63757(6) 1.01084(9) 0.0250(3) Uani 1 1 d . . . . .
F12A F 1.1469(10) 0.5949(6) 0.5242(8) 0.030(2) Uani 0.17 1 d D U P A 1
O1A O 0.8884(6) 0.58881(10) 0.5886(2) 0.0287(12) Uani 0.65(2) 1 d . . P A 1
F14A F 1.1230(18) 0.7437(6) 0.5459(9) 0.074(3) Uani 0.17 1 d D U P A 1
C2 C 1.67254(17) 0.64538(6) 0.95823(9) 0.0270(3) Uani 1 1 d . . . . .
F20A F 0.6509(7) 0.6992(2) 0.3850(5) 0.0778(14) Uani 0.67(2) 1 d D U P B 1
C4 C 1.77238(18) 0.66313(7) 1.07754(10) 0.0310(4) Uani 1 1 d . . . . .
F10A F 1.1824(13) 0.6253(6) 0.4175(8) 0.050(3) Uani 0.17 1 d D U P A 1
F15A F 1.2581(12) 0.7086(7) 0.5019(9) 0.083(3) Uani 0.17 1 d D U P A 1
O2B O 0.9626(10) 0.6463(4) 0.5066(6) 0.021(2) Uani 0.13 1 d D U P A 2
F22A F 0.42557(19) 0.58329(10) 0.37971(13) 0.0658(6) Uani 0.75 1 d . U P A 1
C3 C 1.78669(18) 0.66132(7) 0.99943(10) 0.0314(4) Uani 1 1 d . . . . .
C20A C 1.0547(16) 0.6749(7) 0.4853(10) 0.036(2) Uani 0.17 1 d D U P A 1
C11 C 1.43275(19) 0.55351(8) 0.72758(11) 0.0373(4) Uani 1 1 d . . . . .
F18A F 0.9318(14) 0.6848(6) 0.3660(8) 0.113(4) Uani 0.17 1 d D U P A 1
F23A F 0.4636(2) 0.60120(12) 0.49724(13) 0.0697(8) Uani 0.75 1 d . U P A 1
C6 C 1.45448(17) 0.62280(7) 0.99072(11) 0.0328(4) Uani 1 1 d . . . . .
H6A H 1.446617 0.600580 0.947572 0.049 Uiso 1 1 calc GR . . . .
H6B H 1.403465 0.651646 0.977476 0.049 Uiso 1 1 calc GR . . . .
H6C H 1.426498 0.606503 1.033941 0.049 Uiso 1 1 calc GR . . . .
F17A F 0.9204(10) 0.7403(3) 0.4444(6) 0.050(2) Uani 0.17 1 d D U P A 1
C7 C 1.6441(2) 0.64058(7) 0.87426(10) 0.0353(4) Uani 1 1 d . . . . .
H7A H 1.718867 0.630331 0.853961 0.053 Uiso 1 1 calc GR . . . .
H7B H 1.616138 0.671930 0.852288 0.053 Uiso 1 1 calc GR . . . .
H7C H 1.578728 0.616344 0.861560 0.053 Uiso 1 1 calc GR . . . .
C10 C 1.5948(2) 0.64839(7) 1.15665(10) 0.0357(4) Uani 1 1 d . . . . .
H10A H 1.522368 0.626985 1.151437 0.054 Uiso 1 1 calc GR . . . .
H10B H 1.569707 0.681398 1.168038 0.054 Uiso 1 1 calc GR . . . .
H10C H 1.656777 0.636668 1.197746 0.054 Uiso 1 1 calc GR . . . .
C8 C 1.8999(2) 0.67639(9) 0.96610(14) 0.0478(5) Uani 1 1 d . . . . .
H8A H 1.974337 0.667975 1.001071 0.072 Uiso 1 1 calc GR . . . .
H8B H 1.897773 0.711503 0.957457 0.072 Uiso 1 1 calc GR . . . .
H8C H 1.901301 0.659511 0.918042 0.072 Uiso 1 1 calc GR . . . .
C31A C 0.6186(11) 0.7081(3) 0.6544(7) 0.0381(16) Uani 0.620(16) 1 d . U P A 1
C13 C 1.70433(19) 0.42284(7) 0.79840(10) 0.0314(4) Uani 1 1 d . . . . .
F24A F 0.5546(3) 0.54044(9) 0.45388(19) 0.0817(8) Uani 0.75 1 d . U P A 1
C30A C 0.8381(16) 0.7364(8) 0.7207(7) 0.0346(16) Uani 0.620(16) 1 d . U P A 1
C29A C 0.7563(11) 0.7623(4) 0.5844(6) 0.0328(14) Uani 0.620(16) 1 d . . P A 1
F11A F 1.0020(11) 0.5997(5) 0.4326(7) 0.071(3) Uani 0.17 1 d D U P A 1
C24 C 0.62652(17) 0.61886(7) 0.42583(10) 0.0321(4) Uani 1 1 d . U . . .
C9 C 1.8670(2) 0.68049(9) 1.14099(13) 0.0472(5) Uani 1 1 d . . . . .
H9A H 1.855897 0.663295 1.187469 0.071 Uiso 1 1 calc GR . . . .
H9B H 1.856735 0.715418 1.148180 0.071 Uiso 1 1 calc GR . . . .
H9C H 1.950343 0.674095 1.128756 0.071 Uiso 1 1 calc GR . . . .
F16A F 1.0830(11) 0.7272(5) 0.3780(6) 0.076(3) Uani 0.17 1 d D U P A 1
C25 C 0.5666(2) 0.66345(10) 0.38383(12) 0.0511(6) Uani 1 1 d D U . . .
C27A C 0.7047(3) 0.59185(13) 0.37307(18) 0.0418(7) Uani 0.858(7) 1 d . U P A 1
C14 C 1.7945(2) 0.39547(8) 0.76282(12) 0.0395(4) Uani 1 1 d . . . . .
H14A H 1.754610 0.382464 0.714455 0.059 Uiso 1 1 calc GR . . . .
H14B H 1.826735 0.368664 0.795867 0.059 Uiso 1 1 calc GR . . . .
H14C H 1.862893 0.416870 0.754200 0.059 Uiso 1 1 calc GR . . . .
C22A C 1.1665(17) 0.6994(6) 0.5401(9) 0.056(3) Uani 0.17 1 d D U P A 1
C23A C 1.0000(10) 0.7110(5) 0.4188(8) 0.048(2) Uani 0.17 1 d D U P A 1
C19A C 0.9929(5) 0.5199(2) 0.6352(3) 0.0413(13) Uani 0.45 1 d D U P A 1
C21A C 1.1022(12) 0.6220(7) 0.4658(8) 0.049(3) Uani 0.17 1 d D U P A 1
C12 C 1.3782(2) 0.57584(12) 0.65684(13) 0.0582(7) Uani 1 1 d . . . . .
H12A H 1.356683 0.550586 0.618693 0.087 Uiso 1 1 calc GR . . . .
H12B H 1.437955 0.598300 0.639591 0.087 Uiso 1 1 calc GR . . . .
H12C H 1.303287 0.593647 0.664658 0.087 Uiso 1 1 calc GR . . . .
F8A F 1.1037(4) 0.5384(2) 0.6636(4) 0.0666(15) Uani 0.45 1 d D U P A 1
C26A C 0.5158(4) 0.58512(15) 0.4391(2) 0.0500(8) Uani 0.75 1 d . U P A 1
C16 C 0.88680(18) 0.55639(7) 0.64694(11) 0.0359(4) Uani 1 1 d D . . . .
F3A F 0.6709(5) 0.5597(2) 0.6198(4) 0.078(2) Uani 0.45 1 d D U P A 1
F1A F 0.7479(4) 0.5023(2) 0.6937(4) 0.0825(17) Uani 0.45 1 d D U P A 1
F2A F 0.7538(5) 0.49690(17) 0.5726(3) 0.0818(16) Uani 0.45 1 d D U P A 1
C17A C 0.7618(5) 0.5269(2) 0.6302(3) 0.0559(15) Uani 0.45 1 d D U P A 1
F4A F 0.9506(6) 0.54523(16) 0.77488(18) 0.0702(12) Uani 0.45 1 d D U P A 1
F5A F 0.8015(6) 0.59719(17) 0.7367(2) 0.0872(16) Uani 0.45 1 d D U P A 1
F6A F 0.9913(6) 0.61224(17) 0.7242(2) 0.0800(14) Uani 0.45 1 d D U P A 1
C18A C 0.9081(6) 0.57858(19) 0.7241(3) 0.0611(15) Uani 0.45 1 d D U P A 1
O1B O 0.8547(9) 0.5958(5) 0.6114(11) 0.057(3) Uani 0.35(2) 1 d . . P A 2
F9A F 0.9986(5) 0.50565(14) 0.5659(2) 0.0567(10) Uani 0.45 1 d D U P A 1
F2B F 0.9144(9) 0.6175(2) 0.7538(4) 0.0604(17) Uani 0.3 1 d D U P A 2
F3B F 1.0561(5) 0.6158(2) 0.6926(4) 0.0689(16) Uani 0.3 1 d D U P A 2
F1B F 1.0434(8) 0.5597(2) 0.7675(4) 0.080(2) Uani 0.3 1 d D U P A 2
C17B C 0.9714(7) 0.5850(2) 0.7150(3) 0.0541(17) Uani 0.3 1 d D U P A 2
C19B C 0.7742(6) 0.5453(2) 0.6878(4) 0.0610(15) Uani 0.3 1 d D U P A 2
F8B F 0.7027(6) 0.5840(3) 0.6924(6) 0.0838(19) Uani 0.3 1 d D U P A 2
F9B F 0.7983(8) 0.5262(3) 0.7553(4) 0.0797(18) Uani 0.3 1 d D U P A 2
F5B F 0.9087(10) 0.5008(2) 0.5647(4) 0.083(2) Uani 0.3 1 d D U P A 2
F4B F 1.0795(9) 0.5267(3) 0.6221(6) 0.081(2) Uani 0.3 1 d D U P A 2
F6B F 0.9881(14) 0.4753(4) 0.6791(6) 0.0370(18) Uani 0.3 1 d D U P A 2
C18B C 0.9681(8) 0.5126(3) 0.6316(5) 0.0482(18) Uani 0.3 1 d D U P A 2
F7B F 0.7229(8) 0.5080(3) 0.6484(6) 0.087(2) Uani 0.3 1 d D U P A 2
F9C F 0.8935(10) 0.5180(3) 0.7717(4) 0.0655(18) Uani 0.25 1 d D U P A 3
F7C F 0.7399(7) 0.5644(4) 0.7409(5) 0.0751(19) Uani 0.25 1 d D U P A 3
F8C F 0.9156(8) 0.5963(3) 0.7691(3) 0.0571(17) Uani 0.25 1 d D U P A 3
C19C C 0.8586(7) 0.5583(3) 0.7322(4) 0.0593(16) Uani 0.25 1 d D U P A 3
F4C F 0.7733(8) 0.4787(3) 0.6469(6) 0.079(2) Uani 0.25 1 d D U P A 3
F5C F 0.8017(10) 0.5079(3) 0.5420(4) 0.074(2) Uani 0.25 1 d D U P A 3
F6C F 0.6669(8) 0.5395(3) 0.6017(6) 0.051(2) Uani 0.25 1 d D U P A 3
C18C C 0.7804(7) 0.5207(3) 0.6107(5) 0.054(2) Uani 0.25 1 d D U P A 3
F3C F 1.0428(9) 0.5431(4) 0.5795(5) 0.081(2) Uani 0.25 1 d D U P A 3
F2C F 1.0922(7) 0.5599(3) 0.6942(5) 0.061(2) Uani 0.25 1 d D U P A 3
F1C F 1.0189(11) 0.4861(4) 0.6631(7) 0.059(2) Uani 0.25 1 d D U P A 3
C17C C 1.0146(7) 0.5329(3) 0.6470(5) 0.050(2) Uani 0.25 1 d D U P A 3
O4B O 0.8136(8) 0.6934(4) 0.6032(7) 0.051(2) Uani 0.380(16) 1 d . . P A 2
O3B O 0.7228(10) 0.6395(5) 0.4761(6) 0.052(2) Uani 0.25 1 d . U P A 2
F31B F 0.6599(11) 0.8040(4) 0.6179(9) 0.066(3) Uani 0.380(16) 1 d . . P A 2
C30B C 0.7388(14) 0.7733(5) 0.5941(9) 0.032(3) Uani 0.380(16) 1 d . . P A 2
F33B F 0.8495(8) 0.7958(4) 0.6007(6) 0.059(2) Uani 0.380(16) 1 d . . P A 2
F32B F 0.6994(9) 0.7661(6) 0.5220(5) 0.066(2) Uani 0.380(16) 1 d . . P A 2
F34B F 0.8190(14) 0.6965(6) 0.7639(7) 0.067(3) Uani 0.380(16) 1 d . . P A 2
C31B C 0.827(3) 0.7355(13) 0.7130(14) 0.042(3) Uani 0.380(16) 1 d . U P A 2
F36B F 0.955(2) 0.7312(8) 0.7047(13) 0.060(3) Uani 0.380(16) 1 d . U P A 2
F35B F 0.8264(16) 0.7836(4) 0.7333(9) 0.057(3) Uani 0.380(16) 1 d . U P A 2
F30B F 0.5344(17) 0.7210(6) 0.6014(10) 0.061(3) Uani 0.380(16) 1 d . U P A 2
C29B C 0.623(2) 0.7176(7) 0.6630(11) 0.046(3) Uani 0.380(16) 1 d . U P A 2
F28B F 0.5744(15) 0.7324(5) 0.7039(10) 0.059(3) Uani 0.380(16) 1 d . U P A 2
F29B F 0.6227(9) 0.6611(3) 0.6695(8) 0.059(2) Uani 0.380(16) 1 d . U P A 2
F24B F 0.6004(9) 0.5492(3) 0.5021(6) 0.105(3) Uani 0.25 1 d . U P A 2
C26B C 0.5453(13) 0.5901(6) 0.4759(9) 0.067(2) Uani 0.25 1 d . U P A 2
F22B F 0.4438(9) 0.5766(4) 0.4292(7) 0.104(3) Uani 0.25 1 d . U P A 2
F23B F 0.5167(10) 0.6161(5) 0.5295(6) 0.112(3) Uani 0.25 1 d . U P A 2
F25B F 0.7396(17) 0.5961(8) 0.3268(9) 0.071(4) Uani 0.142(7) 1 d . U P A 2
C27B C 0.676(3) 0.5739(11) 0.3812(15) 0.061(4) Uani 0.142(7) 1 d . U P A 2
F26B F 0.5941(17) 0.5480(6) 0.3497(9) 0.073(5) Uani 0.142(7) 1 d . U P A 2
F27B F 0.7529(19) 0.5505(8) 0.4291(10) 0.053(4) Uani 0.142(7) 1 d . U P A 2
F19B F 0.6529(13) 0.6906(7) 0.3604(14) 0.101(4) Uani 0.33(2) 1 d D U P B 2
F20B F 0.4903(18) 0.6782(9) 0.4314(10) 0.082(4) Uani 0.33(2) 1 d D U P B 2
F21B F 0.4976(14) 0.6420(8) 0.3226(9) 0.089(4) Uani 0.33(2) 1 d D U P B 2
Cl1A Cl 1.16471(19) 0.61655(14) 0.88746(16) 0.1110(9) Uani 0.52 1 d D U P C 1
Cl2A Cl 1.3025(4) 0.67565(15) 0.79578(18) 0.1003(10) Uani 0.52 1 d D U P C 1
C15A C 1.1799(11) 0.6736(5) 0.8442(7) 0.110(3) Uani 0.52 1 d D U P C 1
H15A H 1.103207 0.680668 0.809254 0.132 Uiso 0.52 1 calc R . P C 1
H15B H 1.189703 0.699130 0.883553 0.132 Uiso 0.52 1 calc R . P C 1
Cl1B Cl 1.1633(4) 0.6715(3) 0.8664(2) 0.0981(15) Uani 0.28 1 d D U P D 2
Cl2B Cl 1.3504(3) 0.6834(2) 0.7694(3) 0.0724(11) Uani 0.28 1 d D U P D 2
C15B C 1.2175(11) 0.7055(6) 0.7978(7) 0.093(3) Uani 0.28 1 d D U P D 2
H15C H 1.152282 0.707296 0.753357 0.111 Uiso 0.28 1 calc R . P D 2
H15D H 1.233340 0.738948 0.816989 0.111 Uiso 0.28 1 calc R . P D 2
Cl1C Cl 1.3038(14) 0.6980(4) 0.7721(7) 0.119(3) Uani 0.2 1 d D U P E 3
Cl2C Cl 1.2068(7) 0.6129(4) 0.8481(4) 0.127(3) Uani 0.2 1 d D U P E 3
C15C C 1.180(2) 0.6695(7) 0.8071(13) 0.107(4) Uani 0.2 1 d D U P E 3
H15E H 1.151034 0.691322 0.845083 0.129 Uiso 0.2 1 calc R . P E 3
H15F H 1.110697 0.666349 0.765050 0.129 Uiso 0.2 1 calc R . P E 3
F13B F 1.2333(13) 0.7278(5) 0.5230(10) 0.059(3) Uani 0.13 1 d D U P A 2
C22B C 1.1546(16) 0.6963(6) 0.5449(12) 0.051(2) Uani 0.13 1 d D U P A 2
F15B F 1.0977(18) 0.7188(7) 0.5954(9) 0.067(3) Uani 0.13 1 d D U P A 2
F14B F 1.2297(11) 0.6613(5) 0.5737(7) 0.053(2) Uani 0.13 1 d D U P A 2
O2A O 0.9637(8) 0.6719(3) 0.5294(5) 0.0291(15) Uani 0.17 1 d D U P A 1
C20B C 1.0487(19) 0.6755(7) 0.4817(12) 0.036(2) Uani 0.13 1 d D U P A 2
C23B C 0.9929(12) 0.7254(7) 0.4456(8) 0.060(3) Uani 0.13 1 d D U P A 2
F17B F 0.9565(15) 0.7543(6) 0.4976(10) 0.112(5) Uani 0.13 1 d D U P A 2
F18B F 0.8988(10) 0.7121(4) 0.3957(7) 0.055(3) Uani 0.13 1 d D U P A 2
F16B F 1.0850(11) 0.7463(4) 0.4178(7) 0.048(2) Uani 0.13 1 d D U P A 2
F10B F 1.0280(14) 0.6332(7) 0.3670(9) 0.078(4) Uani 0.13 1 d D U P A 2
C21B C 1.1149(12) 0.6434(6) 0.4245(9) 0.050(3) Uani 0.13 1 d D U P A 2
F12B F 1.2160(12) 0.6657(4) 0.4092(8) 0.039(3) Uani 0.13 1 d D U P A 2
F11B F 1.1542(17) 0.6047(6) 0.4643(10) 0.074(3) Uani 0.13 1 d D U P A 2
O2C O 0.9331(2) 0.66433(11) 0.49219(13) 0.0350(5) Uani 0.7 1 d D U P A 3
C20C C 1.0503(5) 0.67503(18) 0.4819(3) 0.0262(7) Uani 0.7 1 d D U P A 3
C23C C 1.1128(4) 0.63010(19) 0.4536(3) 0.0442(9) Uani 0.7 1 d D U P A 3
F18C F 1.1501(5) 0.60061(18) 0.5102(3) 0.0883(16) Uani 0.7 1 d D U P A 3
F16C F 1.2140(3) 0.64000(19) 0.4229(3) 0.0701(15) Uani 0.7 1 d D U P A 3
F17C F 1.0407(3) 0.60565(13) 0.40225(19) 0.0709(9) Uani 0.7 1 d D U P A 3
C22C C 1.0418(4) 0.71370(15) 0.4196(2) 0.0498(9) Uani 0.7 1 d D U P A 3
F14C F 0.9761(3) 0.75113(11) 0.4326(2) 0.0784(10) Uani 0.7 1 d D U P A 3
F15C F 1.0005(3) 0.69544(10) 0.35265(13) 0.0686(7) Uani 0.7 1 d D U P A 3
F13C F 1.1559(3) 0.73254(12) 0.4137(2) 0.0885(9) Uani 0.7 1 d D U P A 3
C21C C 1.1270(4) 0.69380(16) 0.5548(3) 0.0428(8) Uani 0.7 1 d D U P A 3
F11C F 1.0974(4) 0.73847(13) 0.5725(2) 0.0709(11) Uani 0.7 1 d D U P A 3
F12C F 1.2494(2) 0.69312(12) 0.55119(17) 0.0633(7) Uani 0.7 1 d D U P A 3
F10C F 1.1086(2) 0.66669(9) 0.61355(11) 0.0532(5) Uani 0.7 1 d D U P A 3

loop_
_atom_site_aniso_label
_atom_site_aniso_U_11
_atom_site_aniso_U_22
_atom_site_aniso_U_33
_atom_site_aniso_U_23
_atom_site_aniso_U_13
_atom_site_aniso_U_12
Cu1 0.04389(14) 0.02780(11) 0.01987(9) -0.00002(8) 0.00674(8) -0.00017(9)
Fe1 0.02424(12) 0.02566(12) 0.02093(10) 0.00010(8) 0.00245(8) 0.00252(9)
P1 0.0358(2) 0.0266(2) 0.02200(18) -0.00159(16) 0.00578(16) 0.00390(18)
P2 0.0372(2) 0.0258(2) 0.02059(18) 0.00256(15) 0.00408(16) 0.00299(18)
P3 0.0391(3) 0.0403(3) 0.0253(2) 0.00239(19) -0.00426(18) 0.0092(2)
Al1 0.0222(2) 0.0200(2) 0.0213(2) 0.00311(17) 0.00504(17) 0.00243(18)
P5 0.0329(3) 0.0437(3) 0.0343(2) -0.0022(2) 0.01065(19) 0.0095(2)
P4 0.0283(3) 0.0545(3) 0.0418(3) -0.0016(2) -0.0011(2) 0.0106(2)
F32A 0.0590(19) 0.048(2) 0.0225(11) -0.0029(13) 0.0027(10) 0.0026(17)
F31A 0.040(3) 0.058(2) 0.044(2) 0.0013(18) -0.0063(18) -0.0084(18)
F28A 0.065(3) 0.0349(17) 0.0488(17) 0.0071(12) 0.0128(15) 0.0278(19)
F36A 0.0291(15) 0.054(2) 0.052(3) -0.0084(17) 0.0007(15) -0.0007(16)
F29A 0.0653(17) 0.0346(18) 0.0257(10) 0.0050(12) 0.0030(9) 0.0116(15)
F34A 0.053(4) 0.111(6) 0.043(2) 0.006(3) 0.020(2) 0.040(4)
F27A 0.0400(9) 0.0841(18) 0.0360(8) -0.0014(9) 0.0148(7) -0.0030(9)
F21A 0.068(2) 0.071(3) 0.0392(17) -0.0006(18) 0.0015(15) 0.0407(18)
F35A 0.055(2) 0.087(3) 0.050(2) 0.0163(19) 0.0095(16) -0.025(2)
N2 0.0476(10) 0.0325(8) 0.0295(7) -0.0033(6) 0.0121(7) -0.0050(7)
F25A 0.069(2) 0.0789(19) 0.0648(18) 0.0124(13) 0.0166(12) 0.0390(15)
F19A 0.077(2) 0.088(3) 0.0268(11) 0.0192(13) 0.0121(15) 0.0417(18)
N1 0.0465(10) 0.0383(9) 0.0251(7) 0.0042(6) 0.0046(6) -0.0060(7)
F30A 0.0496(15) 0.0326(19) 0.0555(18) 0.0127(13) 0.0159(12) -0.0031(13)
F7A 0.087(6) 0.037(3) 0.101(5) 0.034(3) 0.021(3) 0.040(3)
F26A 0.0699(14) 0.0707(16) 0.0592(14) -0.0354(12) 0.0091(10) -0.0040(11)
O3A 0.0266(14) 0.068(2) 0.0226(12) -0.0019(11) 0.0034(8) -0.0086(11)
F13A 0.085(6) 0.102(6) 0.065(6) 0.002(5) -0.014(6) 0.001(6)
C5 0.0336(9) 0.0215(8) 0.0239(7) -0.0003(6) 0.0044(6) 0.0035(6)
F33A 0.079(4) 0.076(5) 0.056(4) -0.036(3) -0.007(2) 0.015(3)
O4A 0.061(2) 0.0192(16) 0.0221(12) 0.0026(10) 0.0115(11) 0.0054(14)
C28 0.0300(9) 0.0259(8) 0.0271(7) -0.0020(6) 0.0063(6) 0.0031(7)
C1 0.0283(8) 0.0202(7) 0.0260(7) 0.0013(6) 0.0023(6) 0.0029(6)
F12A 0.025(3) 0.029(4) 0.037(4) 0.016(3) 0.005(3) 0.002(3)
O1A 0.039(2) 0.0202(11) 0.0276(15) 0.0056(9) 0.0083(10) 0.0070(10)
F14A 0.096(7) 0.055(6) 0.073(7) -0.034(6) 0.019(6) -0.013(5)
C2 0.0337(9) 0.0226(8) 0.0248(7) 0.0035(6) 0.0040(6) 0.0009(7)
F20A 0.116(3) 0.0406(17) 0.085(3) 0.007(2) 0.042(2) -0.0019(17)
C4 0.0351(9) 0.0274(9) 0.0295(8) -0.0022(7) 0.0007(7) -0.0032(7)
F10A 0.068(7) 0.039(5) 0.053(5) 0.003(4) 0.045(5) 0.009(5)
F15A 0.052(6) 0.111(8) 0.087(7) -0.020(7) 0.012(5) -0.031(6)
O2B 0.022(2) 0.021(2) 0.022(2) 0.0012(10) 0.0046(10) 0.0015(10)
F22A 0.0393(11) 0.1049(19) 0.0487(11) -0.0010(12) -0.0087(9) -0.0258(11)
C3 0.0349(9) 0.0283(9) 0.0316(8) 0.0010(7) 0.0069(7) -0.0050(7)
C20A 0.035(3) 0.036(3) 0.039(3) 0.004(3) 0.010(3) -0.003(3)
C11 0.0379(10) 0.0448(11) 0.0290(8) 0.0066(8) 0.0043(7) -0.0089(9)
F18A 0.117(9) 0.124(9) 0.082(8) 0.010(7) -0.040(7) -0.032(8)
F23A 0.0357(11) 0.136(2) 0.0388(11) 0.0130(13) 0.0109(8) -0.0201(13)
C6 0.0273(9) 0.0303(9) 0.0400(9) 0.0006(7) 0.0016(7) 0.0025(7)
F17A 0.062(5) 0.032(4) 0.057(5) 0.015(4) 0.016(4) 0.031(4)
C7 0.0497(11) 0.0328(10) 0.0231(8) 0.0036(7) 0.0040(7) 0.0007(8)
C10 0.0484(11) 0.0335(10) 0.0275(8) -0.0010(7) 0.0129(8) 0.0060(8)
C8 0.0425(12) 0.0527(14) 0.0507(12) 0.0033(10) 0.0153(10) -0.0135(10)
C31A 0.028(2) 0.040(3) 0.047(4) 0.000(2) 0.007(2) 0.000(2)
C13 0.0430(10) 0.0268(9) 0.0257(8) -0.0001(6) 0.0092(7) -0.0066(8)
F24A 0.0796(18) 0.0591(15) 0.102(2) 0.0301(15) -0.0021(15) -0.0264(13)
C30A 0.037(3) 0.041(3) 0.023(2) -0.0004(19) -0.0079(18) 0.003(2)
C29A 0.040(3) 0.026(3) 0.034(2) 0.000(2) 0.0082(18) 0.013(2)
F11A 0.060(6) 0.062(6) 0.091(7) -0.047(6) 0.012(5) -0.018(5)
C24 0.0292(9) 0.0400(10) 0.0271(8) -0.0010(7) 0.0040(6) -0.0029(7)
C9 0.0474(13) 0.0473(13) 0.0429(11) -0.0090(10) -0.0073(9) -0.0088(10)
F16A 0.070(6) 0.106(6) 0.052(5) 0.049(5) 0.006(4) -0.034(5)
C25 0.0515(13) 0.0637(16) 0.0379(11) 0.0033(10) 0.0057(9) 0.0145(12)
C27A 0.0399(16) 0.0489(18) 0.0360(13) -0.0047(13) 0.0037(11) 0.0072(12)
C14 0.0473(12) 0.0330(10) 0.0417(10) 0.0003(8) 0.0178(9) 0.0015(9)
C22A 0.056(5) 0.057(5) 0.055(5) -0.014(4) 0.004(5) -0.006(5)
C23A 0.044(4) 0.046(4) 0.052(4) 0.012(4) 0.007(4) -0.011(4)
C19A 0.047(3) 0.026(3) 0.054(2) 0.008(2) 0.016(2) -0.005(2)
C21A 0.049(5) 0.048(6) 0.051(5) -0.008(5) 0.014(5) 0.014(5)
C12 0.0507(14) 0.0816(19) 0.0390(11) 0.0260(12) -0.0053(10) -0.0080(13)
F8A 0.0294(18) 0.081(4) 0.085(4) 0.036(3) -0.006(2) -0.002(2)
C26A 0.0341(16) 0.074(2) 0.0400(16) 0.0095(16) -0.0019(13) -0.0191(16)
C16 0.0403(11) 0.0286(9) 0.0399(10) 0.0145(8) 0.0096(8) 0.0089(8)
F3A 0.035(2) 0.096(4) 0.111(5) 0.072(4) 0.035(3) 0.024(3)
F1A 0.049(2) 0.092(4) 0.111(4) 0.079(3) 0.025(3) 0.008(2)
F2A 0.080(3) 0.053(2) 0.103(4) 0.018(3) -0.022(3) -0.038(2)
C17A 0.044(3) 0.054(3) 0.072(3) 0.043(3) 0.018(2) -0.004(2)
F4A 0.139(4) 0.044(2) 0.0248(14) 0.0149(14) 0.004(2) 0.016(2)
F5A 0.163(5) 0.063(3) 0.047(2) 0.0174(18) 0.057(3) 0.061(3)
F6A 0.133(5) 0.062(3) 0.034(2) -0.007(2) -0.021(2) -0.008(3)
C18A 0.109(4) 0.042(3) 0.035(2) 0.015(2) 0.020(3) 0.024(3)
O1B 0.058(4) 0.042(4) 0.079(6) 0.039(4) 0.034(5) 0.019(3)
F9A 0.087(3) 0.0388(18) 0.0536(19) 0.0128(15) 0.041(2) 0.036(2)
F2B 0.101(5) 0.039(3) 0.040(3) 0.007(2) 0.007(3) 0.017(3)
F3B 0.050(3) 0.071(4) 0.085(4) -0.021(3) 0.004(3) -0.021(3)
F1B 0.115(5) 0.050(3) 0.061(3) -0.002(3) -0.038(4) 0.025(4)
C17B 0.091(4) 0.040(3) 0.034(3) 0.005(3) 0.017(3) 0.020(3)
C19B 0.062(3) 0.055(3) 0.068(3) 0.020(3) 0.017(3) -0.003(3)
F8B 0.057(4) 0.093(5) 0.109(5) 0.024(4) 0.040(4) 0.024(3)
F9B 0.095(5) 0.070(4) 0.086(4) 0.035(3) 0.053(4) -0.005(4)
F5B 0.128(6) 0.053(3) 0.060(3) -0.030(3) -0.014(4) 0.028(4)
F4B 0.081(5) 0.077(4) 0.096(5) 0.020(4) 0.055(4) 0.043(4)
F6B 0.047(5) 0.020(3) 0.046(3) 0.016(2) 0.014(3) 0.017(3)
C18B 0.063(4) 0.029(3) 0.055(3) 0.004(3) 0.018(3) 0.002(3)
F7B 0.076(4) 0.064(4) 0.112(5) 0.001(4) -0.014(4) -0.032(4)
F9C 0.102(6) 0.062(4) 0.037(3) 0.022(3) 0.026(3) 0.009(4)
F7C 0.067(4) 0.084(5) 0.085(5) -0.011(4) 0.045(4) 0.015(4)
F8C 0.090(4) 0.062(4) 0.023(3) -0.009(3) 0.019(3) 0.000(4)
C19C 0.085(4) 0.049(3) 0.048(3) 0.004(3) 0.023(3) 0.011(3)
F4C 0.075(5) 0.043(4) 0.105(5) 0.031(4) -0.033(4) -0.022(3)
F5C 0.090(6) 0.061(5) 0.065(4) -0.040(4) -0.014(4) 0.006(4)
F6C 0.030(3) 0.052(4) 0.065(4) 0.016(4) -0.015(3) -0.011(3)
C18C 0.052(3) 0.047(3) 0.063(4) 0.026(3) 0.010(3) 0.000(3)
F3C 0.087(5) 0.095(5) 0.075(4) 0.018(4) 0.057(4) 0.030(4)
F2C 0.038(3) 0.078(5) 0.065(4) -0.004(3) 0.005(3) 0.003(3)
F1C 0.060(5) 0.043(5) 0.074(5) -0.001(4) 0.015(4) 0.030(4)
C17C 0.054(4) 0.040(4) 0.060(3) 0.013(3) 0.016(3) 0.002(3)
O4B 0.048(3) 0.039(5) 0.072(6) -0.018(4) 0.027(3) 0.004(3)
O3B 0.043(6) 0.077(6) 0.031(5) 0.011(4) -0.013(3) -0.015(5)
F31B 0.046(4) 0.033(3) 0.113(9) 0.001(5) -0.008(4) 0.015(3)
C30B 0.029(5) 0.029(7) 0.038(6) 0.011(4) 0.002(3) 0.002(5)
F33B 0.051(3) 0.051(5) 0.071(4) 0.024(3) -0.003(3) -0.019(3)
F32B 0.073(4) 0.081(7) 0.040(3) 0.023(4) -0.003(2) -0.002(4)
F34B 0.066(4) 0.084(8) 0.049(5) 0.042(5) 0.006(4) 0.000(6)
C31B 0.041(6) 0.044(5) 0.042(6) 0.008(5) 0.010(5) 0.005(5)
F36B 0.027(4) 0.091(8) 0.061(7) 0.027(5) 0.001(4) 0.003(5)
F35B 0.088(7) 0.028(2) 0.048(5) -0.011(3) -0.014(4) -0.005(3)
F30B 0.042(4) 0.088(8) 0.049(5) -0.001(5) -0.009(3) -0.006(5)
C29B 0.044(4) 0.061(6) 0.030(4) 0.010(5) -0.005(3) -0.009(5)
F28B 0.039(3) 0.090(7) 0.055(3) -0.008(4) 0.029(2) 0.005(4)
F29B 0.051(3) 0.033(3) 0.093(6) 0.023(3) 0.013(4) -0.011(2)
F24B 0.101(6) 0.087(6) 0.112(6) 0.052(5) -0.033(5) -0.059(5)
C26B 0.051(5) 0.086(5) 0.060(5) 0.009(5) -0.007(4) -0.025(4)
F22B 0.066(5) 0.121(6) 0.113(6) 0.030(5) -0.028(5) -0.048(4)
F23B 0.090(6) 0.177(9) 0.081(6) -0.007(6) 0.057(5) -0.013(6)
F25B 0.070(7) 0.092(8) 0.055(6) -0.015(6) 0.021(6) 0.017(7)
C27B 0.061(7) 0.068(7) 0.051(6) -0.003(6) 0.005(6) 0.010(6)
F26B 0.090(9) 0.067(8) 0.058(7) -0.032(6) -0.005(7) 0.002(7)
F27B 0.054(7) 0.067(8) 0.040(6) -0.015(6) 0.011(5) 0.025(6)
F19B 0.113(6) 0.087(8) 0.116(10) 0.063(6) 0.057(6) 0.022(5)
F20B 0.080(6) 0.098(8) 0.068(7) 0.004(6) 0.014(6) 0.056(5)
F21B 0.083(6) 0.134(9) 0.037(4) -0.004(5) -0.035(4) 0.039(5)
Cl1A 0.0459(10) 0.176(3) 0.1011(17) -0.0130(18) -0.0227(10) 0.0047(13)
Cl2A 0.095(2) 0.125(3) 0.0722(16) -0.0041(14) -0.0182(15) 0.0009(17)
C15A 0.073(5) 0.165(6) 0.088(6) -0.016(6) -0.006(5) 0.038(5)
Cl1B 0.0494(17) 0.190(4) 0.0552(18) -0.032(2) 0.0100(13) -0.027(2)
Cl2B 0.0434(17) 0.100(3) 0.075(2) -0.009(2) 0.0136(14) 0.0024(16)
C15B 0.054(5) 0.137(6) 0.086(6) -0.035(6) 0.004(5) 0.030(5)
Cl1C 0.116(6) 0.152(8) 0.080(5) -0.036(5) -0.016(5) -0.004(6)
Cl2C 0.079(4) 0.176(6) 0.106(5) -0.033(5) -0.050(3) 0.028(4)
C15C 0.071(6) 0.161(7) 0.085(7) -0.022(7) -0.004(6) 0.032(6)
F13B 0.045(6) 0.063(7) 0.068(7) -0.026(6) 0.003(5) -0.018(5)
C22B 0.050(4) 0.050(4) 0.051(4) -0.010(4) 0.005(4) -0.004(4)
F15B 0.076(6) 0.074(7) 0.053(6) -0.026(6) 0.023(5) -0.019(6)
F14B 0.038(5) 0.071(6) 0.049(5) 0.012(5) 0.004(4) 0.014(5)
O2A 0.026(3) 0.035(4) 0.028(3) 0.000(3) 0.007(3) -0.011(3)
C20B 0.034(4) 0.036(4) 0.039(4) 0.002(4) 0.008(4) -0.004(4)
C23B 0.061(6) 0.051(6) 0.069(6) 0.018(5) 0.009(6) -0.007(5)
F17B 0.135(10) 0.074(8) 0.129(10) 0.020(9) 0.029(9) 0.034(8)
F18B 0.051(5) 0.038(5) 0.068(6) 0.020(5) -0.018(5) 0.003(4)
F16B 0.047(3) 0.048(3) 0.051(3) 0.0033(19) 0.0122(19) -0.0018(19)
F10B 0.068(7) 0.089(8) 0.074(8) -0.043(7) -0.002(6) -0.002(7)
C21B 0.052(5) 0.047(5) 0.054(5) -0.006(5) 0.015(5) 0.004(5)
F12B 0.046(5) 0.018(4) 0.064(6) -0.006(4) 0.045(4) -0.006(4)
F11B 0.089(6) 0.064(6) 0.078(6) 0.002(6) 0.040(6) 0.019(5)
O2C 0.0249(10) 0.0493(14) 0.0326(11) 0.0072(11) 0.0102(8) -0.0020(10)
C20C 0.0250(13) 0.0244(13) 0.0313(13) 0.0009(12) 0.0117(12) 0.0005(11)
C23C 0.0491(19) 0.041(2) 0.0420(18) -0.0083(16) 0.0045(16) 0.0138(16)
F18C 0.144(3) 0.053(2) 0.067(3) 0.010(2) 0.009(2) 0.057(2)
F16C 0.0433(17) 0.100(5) 0.072(2) -0.024(2) 0.0261(14) 0.010(2)
F17C 0.082(2) 0.0613(18) 0.067(2) -0.0373(16) 0.0018(15) 0.0095(17)
C22C 0.055(2) 0.0393(17) 0.0545(18) 0.0180(14) 0.0047(18) -0.0149(17)
F14C 0.090(2) 0.0456(15) 0.108(2) 0.0459(15) 0.0427(18) 0.0221(14)
F15C 0.0844(19) 0.0825(18) 0.0374(11) 0.0210(11) 0.0040(11) -0.0164(15)
F13C 0.0705(19) 0.084(2) 0.115(3) 0.0419(18) 0.0265(18) -0.0313(16)
C21C 0.0379(18) 0.0426(17) 0.0479(18) -0.0108(14) 0.0066(14) -0.0060(15)
F11C 0.108(3) 0.0418(17) 0.066(3) -0.0269(16) 0.022(2) -0.0111(18)
F12C 0.0340(12) 0.089(2) 0.0659(16) -0.0158(15) 0.0038(11) -0.0231(13)
F10C 0.0486(12) 0.0763(15) 0.0336(9) -0.0035(9) 0.0022(9) -0.0088(11)

loop_
_atom_type_symbol
_atom_type_description
_atom_type_scat_dispersion_real
_atom_type_scat_dispersion_imag
_atom_type_scat_source
C C 0.0033 0.0016 'International Tables Vol C Tables 4.2.6.8 and 6.1.1.4'
H H 0.0000 0.0000 'International Tables Vol C Tables 4.2.6.8 and 6.1.1.4'
Al Al 0.0645 0.0514 'International Tables Vol C Tables 4.2.6.8 and 6.1.1.4'
Cl Cl 0.1484 0.1585 'International Tables Vol C Tables 4.2.6.8 and 6.1.1.4'
Cu Cu 0.3201 1.2651 'International Tables Vol C Tables 4.2.6.8 and 6.1.1.4'
F F 0.0171 0.0103 'International Tables Vol C Tables 4.2.6.8 and 6.1.1.4'
Fe Fe 0.3463 0.8444 'International Tables Vol C Tables 4.2.6.8 and 6.1.1.4'
N N 0.0061 0.0033 'International Tables Vol C Tables 4.2.6.8 and 6.1.1.4'
O O 0.0106 0.0060 'International Tables Vol C Tables 4.2.6.8 and 6.1.1.4'
P P 0.1023 0.0942 'International Tables Vol C Tables 4.2.6.8 and 6.1.1.4'

loop_
_exptl_crystal_face_index_h
_exptl_crystal_face_index_k
_exptl_crystal_face_index_l
_exptl_crystal_face_perp_dist
14 -14 -6 0.1196
4 24 -19 0.0905
5 -29 14 0.1131
-8 -11 22 0.1682
-14 13 0 0.1070
4 31 -14 0.1056
14 -4 -14 0.1135
5 -36 2 0.1423
-1 -36 9 0.1508
-12 24 7 0.1165
12 22 2 0.1144
1 27 17 0.1468
-10 13 19 0.1532
-12 -23 -3 0.1378
1 -26 -19 0.1255
-1 -7 -24 0.0992
-13 -6 -9 0.1128
3 7 23 0.1556
-13 11 -9 0.0706
11 -4 15 0.1514
5 36 4 0.1186
-2 35 11 0.1280
-6 -35 -2 0.1514

loop_
_geom_angle_atom_site_label_1
_geom_angle_atom_site_label_2
_geom_angle_atom_site_label_3
_geom_angle
_geom_angle_site_symmetry_1
_geom_angle_site_symmetry_3
P1 Cu1 P2 110.112(18) . .
N2 Cu1 P1 100.73(5) . .
N2 Cu1 P2 122.10(5) . .
N1 Cu1 P1 122.00(5) . .
N1 Cu1 P2 102.72(5) . .
N1 Cu1 N2 100.32(7) . .
P1 Fe1 P3 92.89(2) . .
P1 Fe1 P5 53.070(19) . .
P1 Fe1 P4 91.74(2) . .
P2 Fe1 P1 53.464(16) 3_867 .
P2 Fe1 P3 53.056(19) 3_867 .
P2 Fe1 P5 93.27(2) 3_867 .
P2 Fe1 P4 91.96(2) 3_867 .
P3 Fe1 P5 93.38(2) . .
P4 Fe1 P3 52.97(2) . .
P4 Fe1 P5 52.97(2) . .
C5 Fe1 P1 134.00(5) . .
C5 Fe1 P2 100.97(5) . 3_867
C5 Fe1 P3 98.99(5) . .
C5 Fe1 P5 164.97(5) . .
C5 Fe1 P4 130.37(5) . .
C5 Fe1 C2 66.90(7) . .
C5 Fe1 C4 39.65(7) . .
C5 Fe1 C3 66.71(7) . .
C1 Fe1 P1 101.71(5) . .
C1 Fe1 P2 100.43(5) . 3_867
C1 Fe1 P3 130.61(5) . .
C1 Fe1 P5 132.79(5) . .
C1 Fe1 P4 165.47(5) . .
C1 Fe1 C5 39.82(6) . .
C1 Fe1 C2 39.96(7) . .
C1 Fe1 C4 66.73(7) . .
C1 Fe1 C3 66.75(7) . .
C2 Fe1 P1 100.38(5) . .
C2 Fe1 P2 131.86(5) . 3_867
C2 Fe1 P3 165.13(5) . .
C2 Fe1 P5 99.93(5) . .
C2 Fe1 P4 132.39(5) . .
C2 Fe1 C4 66.72(7) . .
C2 Fe1 C3 39.60(7) . .
C4 Fe1 P1 166.77(5) . .
C4 Fe1 P2 132.73(5) . 3_867
C4 Fe1 P3 99.60(5) . .
C4 Fe1 P5 129.72(6) . .
C4 Fe1 P4 99.25(6) . .
C4 Fe1 C3 39.76(7) . .
C3 Fe1 P1 130.98(5) . .
C3 Fe1 P2 166.52(6) . 3_867
C3 Fe1 P3 131.83(5) . .
C3 Fe1 P5 98.62(5) . .
C3 Fe1 P4 100.24(6) . .
Cu1 P1 Fe1 141.93(2) . .
P2 P1 Cu1 124.82(3) 3_867 .
P2 P1 Fe1 63.252(19) 3_867 .
P2 P1 P5 108.98(3) 3_867 .
P5 P1 Cu1 126.13(3) . .
P5 P1 Fe1 64.38(2) . .
Cu1 P2 Fe1 138.30(2) . 3_867
P1 P2 Cu1 124.95(3) 3_867 .
P1 P2 Fe1 63.282(19) 3_867 3_867
P1 P2 P3 108.53(3) 3_867 3_867
P3 P2 Cu1 126.52(3) 3_867 .
P3 P2 Fe1 64.40(2) 3_867 3_867
P2 P3 Fe1 62.548(18) 3_867 .
P2 P3 P4 106.59(3) 3_867 .
P4 P3 Fe1 63.33(2) . .
O4A Al1 O3A 107.3(2) . .
O4A Al1 O1A 108.1(2) . .
O4A Al1 O2A 97.2(4) . .
O1A Al1 O3A 109.08(19) . .
O1A Al1 O2A 102.4(4) . .
O2B Al1 O4B 111.0(5) . .
O1B Al1 O2B 105.8(7) . .
O1B Al1 O4B 105.3(9) . .
O3B Al1 O2B 101.7(5) . .
O3B Al1 O1B 121.1(6) . .
O3B Al1 O4B 111.6(6) . .
O2A Al1 O3A 130.9(3) . .
P1 P5 Fe1 62.552(19) . .
P1 P5 P4 106.28(3) . .
P4 P5 Fe1 63.33(2) . .
P3 P4 Fe1 63.70(2) . .
P3 P4 P5 109.60(3) . .
P5 P4 Fe1 63.70(2) . .
C13 N2 Cu1 167.95(16) . .
C11 N1 Cu1 169.92(18) . .
C24 O3A Al1 150.5(2) . .
C1 C5 Fe1 70.04(9) . .
C1 C5 C10 126.99(17) . .
C4 C5 Fe1 70.27(10) . .
C4 C5 C1 108.04(15) . .
C4 C5 C10 124.86(16) . .
C10 C5 Fe1 128.30(13) . .
C28 O4A Al1 149.0(3) . .
O4A C28 C31A 102.0(5) . .
O4A C28 C30A 104.9(8) . .
O4A C28 C29A 112.2(3) . .
C31A C28 C30A 112.0(8) . .
C29A C28 C31A 113.5(6) . .
C29A C28 C30A 111.6(9) . .
O4B C28 C30B 105.2(6) . .
O4B C28 C31B 110.7(15) . .
O4B C28 C29B 128.7(9) . .
C31B C28 C30B 105.1(15) . .
C31B C28 C29B 103.6(15) . .
C29B C28 C30B 101.0(9) . .
C5 C1 Fe1 70.14(10) . .
C5 C1 C2 107.86(15) . .
C5 C1 C6 126.65(16) . .
C2 C1 Fe1 70.09(10) . .
C2 C1 C6 125.43(16) . .
C6 C1 Fe1 127.46(12) . .
C16 O1A Al1 145.8(6) . .
C1 C2 Fe1 69.95(9) . .
C1 C2 C7 125.84(17) . .
C3 C2 Fe1 70.47(10) . .
C3 C2 C1 107.99(15) . .
C3 C2 C7 126.07(17) . .
C7 C2 Fe1 127.98(13) . .
C5 C4 Fe1 70.08(10) . .
C5 C4 C3 108.14(15) . .
C5 C4 C9 125.42(18) . .
C3 C4 Fe1 70.31(11) . .
C3 C4 C9 126.33(19) . .
C9 C4 Fe1 128.32(15) . .
C20B O2B Al1 147.1(11) . .
C2 C3 Fe1 69.93(10) . .
C2 C3 C4 107.98(16) . .
C2 C3 C8 125.90(17) . .
C4 C3 Fe1 69.93(11) . .
C4 C3 C8 126.03(18) . .
C8 C3 Fe1 128.37(16) . .
C23A C20A C22A 111.3(13) . .
C23A C20A C21A 120.1(13) . .
C21A C20A C22A 106.1(12) . .
O2A C20A C22A 103.0(13) . .
O2A C20A C23A 104.2(11) . .
O2A C20A C21A 111.0(14) . .
N1 C11 C12 179.5(3) . .
C1 C6 H6A 109.5 . .
C1 C6 H6B 109.5 . .
C1 C6 H6C 109.5 . .
H6A C6 H6B 109.5 . .
H6A C6 H6C 109.5 . .
H6B C6 H6C 109.5 . .
C2 C7 H7A 109.5 . .
C2 C7 H7B 109.5 . .
C2 C7 H7C 109.5 . .
H7A C7 H7B 109.5 . .
H7A C7 H7C 109.5 . .
H7B C7 H7C 109.5 . .
C5 C10 H10A 109.5 . .
C5 C10 H10B 109.5 . .
C5 C10 H10C 109.5 . .
H10A C10 H10B 109.5 . .
H10A C10 H10C 109.5 . .
H10B C10 H10C 109.5 . .
C3 C8 H8A 109.5 . .
C3 C8 H8B 109.5 . .
C3 C8 H8C 109.5 . .
H8A C8 H8B 109.5 . .
H8A C8 H8C 109.5 . .
H8B C8 H8C 109.5 . .
F36A C31A F34A 110.3(8) . .
F36A C31A C28 110.8(9) . .
F34A C31A C28 101.5(8) . .
F35A C31A F36A 116.2(10) . .
F35A C31A F34A 100.0(10) . .
F35A C31A C28 116.3(9) . .
N2 C13 C14 179.7(2) . .
F32A C30A F33A 96.8(12) . .
F32A C30A C28 112.9(13) . .
F31A C30A F32A 110.9(14) . .
F31A C30A F33A 112.4(15) . .
F31A C30A C28 113.1(12) . .
F33A C30A C28 109.6(12) . .
F28A C29A C28 111.3(7) . .
F29A C29A F28A 107.5(8) . .
F29A C29A C28 111.4(7) . .
F30A C29A F28A 107.1(8) . .
F30A C29A F29A 106.7(7) . .
F30A C29A C28 112.7(8) . .
O3A C24 C25 111.3(2) . .
O3A C24 C27A 113.8(2) . .
O3A C24 C26A 109.3(2) . .
C25 C24 C27A 108.58(19) . .
C25 C24 C26A 105.4(2) . .
C25 C24 C26B 116.7(6) . .
C25 C24 C27B 121.5(10) . .
C27A C24 C26A 108.0(2) . .
O3B C24 C25 102.5(5) . .
O3B C24 C26B 105.8(6) . .
O3B C24 C27B 111.0(12) . .
C26B C24 C27B 98.7(13) . .
C4 C9 H9A 109.5 . .
C4 C9 H9B 109.5 . .
C4 C9 H9C 109.5 . .
H9A C9 H9B 109.5 . .
H9A C9 H9C 109.5 . .
H9B C9 H9C 109.5 . .
F21A C25 F20A 100.7(6) . .
F21A C25 C24 115.2(4) . .
F19A C25 F21A 105.8(4) . .
F19A C25 F20A 105.3(4) . .
F19A C25 C24 118.3(3) . .
F20A C25 C24 109.6(4) . .
F19B C25 C24 109.7(8) . .
F19B C25 F20B 124.7(18) . .
F19B C25 F21B 109.0(8) . .
F20B C25 C24 101.0(10) . .
F20B C25 F21B 108.7(12) . .
F21B C25 C24 101.1(9) . .
F27A C27A F26A 106.2(3) . .
F27A C27A C24 110.9(2) . .
F25A C27A F27A 107.0(3) . .
F25A C27A F26A 108.9(3) . .
F25A C27A C24 110.8(3) . .
F26A C27A C24 112.7(2) . .
C13 C14 H14A 109.5 . .
C13 C14 H14B 109.5 . .
C13 C14 H14C 109.5 . .
H14A C14 H14B 109.5 . .
H14A C14 H14C 109.5 . .
H14B C14 H14C 109.5 . .
F13A C22A C20A 107.4(14) . .
F14A C22A F13A 112.5(15) . .
F14A C22A C20A 100.8(15) . .
F15A C22A F13A 124.3(19) . .
F15A C22A F14A 99.9(14) . .
F15A C22A C20A 109.3(13) . .
F18A C23A C20A 107.6(14) . .
F17A C23A C20A 108.5(11) . .
F17A C23A F18A 104.5(11) . .
F17A C23A F16A 121.6(13) . .
F16A C23A C20A 114.2(11) . .
F16A C23A F18A 98.6(10) . .
F7A C19A F8A 108.0(8) . .
F7A C19A C16 103.7(6) . .
F8A C19A C16 110.3(4) . .
F9A C19A F7A 109.4(7) . .
F9A C19A F8A 108.2(5) . .
F9A C19A C16 117.0(4) . .
F12A C21A C20A 115.9(15) . .
F10A C21A F12A 110.7(13) . .
F10A C21A C20A 110.3(14) . .
F10A C21A F11A 108.7(13) . .
F11A C21A F12A 106.3(12) . .
F11A C21A C20A 104.5(15) . .
C11 C12 H12A 109.5 . .
C11 C12 H12B 109.5 . .
C11 C12 H12C 109.5 . .
H12A C12 H12B 109.5 . .
H12A C12 H12C 109.5 . .
H12B C12 H12C 109.5 . .
F22A C26A C24 113.3(3) . .
F23A C26A F22A 106.6(3) . .
F23A C26A C24 110.2(3) . .
F24A C26A F22A 107.6(4) . .
F24A C26A F23A 108.4(3) . .
F24A C26A C24 110.6(3) . .
O1A C16 C19A 103.0(4) . .
O1A C16 C17A 107.1(3) . .
O1A C16 C18A 114.6(3) . .
C19A C16 C17A 106.2(3) . .
C18A C16 C19A 111.4(3) . .
C18A C16 C17A 113.7(4) . .
O1B C16 C17B 92.6(8) . .
O1B C16 C19B 102.9(8) . .
O1B C16 C18B 134.2(11) . .
C19B C16 C17B 98.4(4) . .
C18B C16 C17B 103.5(4) . .
C18B C16 C19B 116.4(5) . .
C18C C16 C19C 100.5(4) . .
C17C C16 C19C 108.1(4) . .
C17C C16 C18C 110.5(5) . .
F3A C17A C16 106.4(5) . .
F3A C17A F1A 106.8(5) . .
F1A C17A C16 107.3(4) . .
F2A C17A C16 115.6(4) . .
F2A C17A F3A 110.6(6) . .
F2A C17A F1A 109.9(6) . .
F4A C18A C16 109.9(4) . .
F5A C18A C16 107.0(4) . .
F5A C18A F4A 112.5(5) . .
F6A C18A C16 108.0(4) . .
F6A C18A F4A 108.6(5) . .
F6A C18A F5A 110.8(6) . .
C16 O1B Al1 166.7(18) . .
F2B C17B C16 117.2(6) . .
F2B C17B F3B 96.9(7) . .
F3B C17B C16 114.9(5) . .
F1B C17B C16 119.2(5) . .
F1B C17B F2B 104.8(6) . .
F1B C17B F3B 100.3(7) . .
F8B C19B C16 112.5(5) . .
F9B C19B C16 116.5(5) . .
F9B C19B F8B 108.0(7) . .
F9B C19B F7B 101.1(7) . .
F7B C19B C16 101.8(6) . .
F7B C19B F8B 116.6(8) . .
F5B C18B C16 97.7(5) . .
F5B C18B F6B 113.7(9) . .
F4B C18B C16 111.0(6) . .
F4B C18B F5B 107.5(10) . .
F4B C18B F6B 104.0(9) . .
F6B C18B C16 122.4(9) . .
F9C C19C C16 113.3(5) . .
F7C C19C C16 115.9(6) . .
F7C C19C F9C 104.3(8) . .
F7C C19C F8C 103.5(7) . .
F8C C19C C16 111.0(5) . .
F8C C19C F9C 108.1(8) . .
F4C C18C C16 115.4(6) . .
F5C C18C C16 109.2(6) . .
F5C C18C F4C 104.2(9) . .
F6C C18C C16 114.9(6) . .
F6C C18C F4C 106.3(8) . .
F6C C18C F5C 105.9(9) . .
F3C C17C C16 103.9(6) . .
F3C C17C F2C 104.7(9) . .
F3C C17C F1C 113.7(9) . .
F2C C17C C16 105.0(6) . .
F1C C17C C16 114.5(8) . .
F1C C17C F2C 113.9(9) . .
C28 O4B Al1 154.7(7) . .
C24 O3B Al1 157.3(9) . .
F31B C30B C28 113.0(12) . .
F31B C30B F33B 107.0(10) . .
F33B C30B C28 109.2(10) . .
F32B C30B C28 112.7(9) . .
F32B C30B F31B 106.0(11) . .
F32B C30B F33B 108.7(12) . .
F34B C31B C28 108(2) . .
F34B C31B F36B 99(2) . .
F36B C31B C28 109(2) . .
F35B C31B C28 116(2) . .
F35B C31B F34B 124(2) . .
F35B C31B F36B 99(2) . .
C28 C29B F29B 97.4(13) . .
F30B C29B C28 112.0(15) . .
F30B C29B F29B 96.9(13) . .
F28B C29B C28 136(2) . .
F28B C29B F30B 100(2) . .
F28B C29B F29B 109.3(19) . .
F24B C26B C24 111.5(11) . .
F24B C26B F22B 105.9(12) . .
F22B C26B C24 105.6(11) . .
F23B C26B C24 111.5(11) . .
F23B C26B F24B 111.0(14) . .
F23B C26B F22B 111.0(14) . .
F25B C27B C24 104.0(19) . .
F26B C27B C24 114(2) . .
F26B C27B F25B 109(2) . .
F26B C27B F27B 112(2) . .
F27B C27B C24 106.9(19) . .
F27B C27B F25B 110(2) . .
Cl1A C15A H15A 109.1 . .
Cl1A C15A H15B 109.1 . .
Cl2A C15A Cl1A 112.5(7) . .
Cl2A C15A H15A 109.1 . .
Cl2A C15A H15B 109.1 . .
H15A C15A H15B 107.8 . .
Cl1B C15B H15C 108.7 . .
Cl1B C15B H15D 108.7 . .
Cl2B C15B Cl1B 114.2(9) . .
Cl2B C15B H15C 108.7 . .
Cl2B C15B H15D 108.7 . .
H15C C15B H15D 107.6 . .
Cl1C C15C H15E 108.0 . .
Cl1C C15C H15F 108.0 . .
Cl2C C15C Cl1C 117.4(13) . .
Cl2C C15C H15E 108.0 . .
Cl2C C15C H15F 108.0 . .
H15E C15C H15F 107.2 . .
F13B C22B F15B 106.4(17) . .
F13B C22B F14B 101.7(16) . .
F13B C22B C20B 117.4(15) . .
F15B C22B C20B 106.8(15) . .
F14B C22B F15B 113.6(18) . .
F14B C22B C20B 111.0(16) . .
C20A O2A Al1 147.8(11) . .
O2B C20B C22B 116.3(16) . .
O2B C20B C23B 113.6(14) . .
O2B C20B C21B 106.1(13) . .
C22B C20B C23B 99.9(12) . .
C21B C20B C22B 107.7(14) . .
C21B C20B C23B 113.3(15) . .
F17B C23B C20B 111.5(15) . .
F18B C23B C20B 104.5(15) . .
F18B C23B F17B 111.2(11) . .
F18B C23B F16B 115.4(11) . .
F16B C23B C20B 105.2(13) . .
F16B C23B F17B 108.8(11) . .
F10B C21B C20B 106.1(15) . .
F12B C21B C20B 109.9(13) . .
F12B C21B F10B 117.5(16) . .
F11B C21B C20B 104.0(14) . .
F11B C21B F10B 112.8(17) . .
F11B C21B F12B 105.7(13) . .
C20C O2C Al1 149.7(3) . .
O2C C20C C23C 110.0(4) . .
O2C C20C C22C 106.9(4) . .
O2C C20C C21C 111.7(4) . .
C23C C20C C22C 107.7(4) . .
C23C C20C C21C 109.8(4) . .
C22C C20C C21C 110.6(4) . .
F18C C23C C20C 110.4(4) . .
F18C C23C F16C 105.1(4) . .
F16C C23C C20C 113.9(4) . .
F17C C23C C20C 113.4(4) . .
F17C C23C F18C 108.2(5) . .
F17C C23C F16C 105.4(4) . .
F14C C22C C20C 113.6(4) . .
F14C C22C F15C 109.9(4) . .
F14C C22C F13C 104.1(3) . .
F15C C22C C20C 111.9(3) . .
F15C C22C F13C 105.8(4) . .
F13C C22C C20C 111.0(3) . .
F11C C21C C20C 113.2(4) . .
F11C C21C F12C 107.6(4) . .
F11C C21C F10C 105.4(4) . .
F12C C21C C20C 112.2(4) . .
F10C C21C C20C 111.0(4) . .
F10C C21C F12C 107.0(4) . .

loop_
_geom_bond_atom_site_label_1
_geom_bond_atom_site_label_2
_geom_bond_distance
_geom_bond_site_symmetry_2
Cu1 P1 2.2778(5) .
Cu1 P2 2.2803(5) .
Cu1 N2 2.0264(17) .
Cu1 N1 2.0075(16) .
Fe1 P1 2.3426(5) .
Fe1 P2 2.3419(5) 3_867
Fe1 P3 2.3799(5) .
Fe1 P5 2.3802(6) .
Fe1 P4 2.3724(6) .
Fe1 C5 2.0966(17) .
Fe1 C1 2.0952(17) .
Fe1 C2 2.0971(17) .
Fe1 C4 2.0992(19) .
Fe1 C3 2.1043(19) .
P1 P2 2.1072(6) 3_867
P1 P5 2.1101(7) .
P2 P3 2.1092(7) 3_867
P3 P4 2.1194(8) .
Al1 O3A 1.743(3) .
Al1 O4A 1.709(4) .
Al1 O1A 1.723(3) .
Al1 O2B 1.725(10) .
Al1 O1B 1.700(6) .
Al1 O4B 1.731(8) .
Al1 O3B 1.629(10) .
Al1 O2A 1.742(8) .
Al1 O2C 1.724(2) .
P5 P4 2.1195(8) .
F32A C30A 1.28(2) .
F31A C30A 1.26(2) .
F28A C29A 1.362(8) .
F36A C31A 1.312(15) .
F29A C29A 1.315(11) .
F34A C31A 1.532(16) .
F27A C27A 1.336(4) .
F21A C25 1.336(4) .
F35A C31A 1.261(13) .
N2 C13 1.137(3) .
F25A C27A 1.319(5) .
F19A C25 1.321(4) .
N1 C11 1.130(2) .
F30A C29A 1.311(13) .
F7A C19A 1.341(6) .
F26A C27A 1.336(4) .
O3A C24 1.329(4) .
F13A C22A 1.320(8) .
C5 C1 1.427(2) .
C5 C4 1.423(3) .
C5 C10 1.496(2) .
F33A C30A 1.33(2) .
O4A C28 1.372(5) .
C28 C31A 1.566(12) .
C28 C30A 1.611(11) .
C28 C29A 1.504(12) .
C28 O4B 1.312(8) .
C28 C30B 1.629(15) .
C28 C31B 1.44(2) .
C28 C29B 1.52(2) .
C1 C2 1.433(2) .
C1 C6 1.495(3) .
F12A C21A 1.322(8) .
O1A C16 1.376(4) .
F14A C22A 1.319(8) .
C2 C3 1.423(3) .
C2 C7 1.497(2) .
F20A C25 1.346(5) .
C4 C3 1.429(3) .
C4 C9 1.500(3) .
F10A C21A 1.318(8) .
F15A C22A 1.313(8) .
O2B C20B 1.359(17) .
F22A C26A 1.343(4) .
C3 C8 1.504(3) .
C20A C22A 1.603(13) .
C20A C23A 1.600(13) .
C20A C21A 1.601(13) .
C20A O2A 1.356(17) .
C11 C12 1.457(3) .
F18A C23A 1.329(8) .
F23A C26A 1.330(5) .
C6 H6A 0.9800 .
C6 H6B 0.9800 .
C6 H6C 0.9800 .
F17A C23A 1.316(8) .
C7 H7A 0.9800 .
C7 H7B 0.9800 .
C7 H7C 0.9800 .
C10 H10A 0.9800 .
C10 H10B 0.9800 .
C10 H10C 0.9800 .
C8 H8A 0.9800 .
C8 H8B 0.9800 .
C8 H8C 0.9800 .
C13 C14 1.456(3) .
F24A C26A 1.317(5) .
F11A C21A 1.319(8) .
C24 C25 1.537(3) .
C24 C27A 1.550(4) .
C24 C26A 1.569(4) .
C24 O3B 1.403(11) .
C24 C26B 1.562(14) .
C24 C27B 1.61(3) .
C9 H9A 0.9800 .
C9 H9B 0.9800 .
C9 H9C 0.9800 .
F16A C23A 1.318(8) .
C25 F19B 1.317(7) .
C25 F20B 1.335(7) .
C25 F21B 1.373(7) .
C14 H14A 0.9800 .
C14 H14B 0.9800 .
C14 H14C 0.9800 .
C19A F8A 1.343(5) .
C19A C16 1.570(5) .
C19A F9A 1.309(5) .
C12 H12A 0.9800 .
C12 H12B 0.9800 .
C12 H12C 0.9800 .
C16 C17A 1.578(5) .
C16 C18A 1.499(5) .
C16 O1B 1.283(6) .
C16 C17B 1.624(6) .
C16 C19B 1.546(6) .
C16 C18B 1.544(7) .
C16 C19C 1.600(6) .
C16 C18C 1.587(7) .
C16 C17C 1.536(7) .
F3A C17A 1.335(6) .
F1A C17A 1.351(5) .
F2A C17A 1.316(6) .
F4A C18A 1.329(5) .
F5A C18A 1.319(6) .
F6A C18A 1.298(6) .
F2B C17B 1.340(6) .
F3B C17B 1.356(6) .
F1B C17B 1.334(6) .
C19B F8B 1.330(6) .
C19B F9B 1.310(6) .
C19B F7B 1.324(6) .
F5B C18B 1.319(7) .
F4B C18B 1.310(7) .
F6B C18B 1.333(7) .
F9C C19C 1.343(6) .
F7C C19C 1.336(7) .
F8C C19C 1.342(7) .
F4C C18C 1.336(7) .
F5C C18C 1.332(7) .
F6C C18C 1.330(7) .
F3C C17C 1.317(7) .
F2C C17C 1.335(7) .
F1C C17C 1.321(7) .
F31B C30B 1.321(11) .
C30B F33B 1.348(17) .
C30B F32B 1.314(18) .
F34B C31B 1.42(4) .
C31B F36B 1.42(4) .
C31B F35B 1.38(4) .
F30B C29B 1.36(3) .
C29B F28B 1.05(3) .
C29B F29B 1.56(2) .
F24B C26B 1.331(18) .
C26B F22B 1.342(15) .
C26B F23B 1.271(19) .
F25B C27B 1.41(3) .
C27B F26B 1.22(3) .
C27B F27B 1.29(3) .
Cl1A C15A 1.772(12) .
Cl2A C15A 1.695(10) .
C15A H15A 0.9900 .
C15A H15B 0.9900 .
Cl1B C15B 1.715(13) .
Cl2B C15B 1.714(10) .
C15B H15C 0.9900 .
C15B H15D 0.9900 .
Cl1C C15C 1.756(14) .
Cl2C C15C 1.733(14) .
C15C H15E 0.9900 .
C15C H15F 0.9900 .
F13B C22B 1.318(9) .
C22B F15B 1.322(9) .
C22B F14B 1.321(8) .
C22B C20B 1.603(13) .
C20B C23B 1.603(13) .
C20B C21B 1.601(13) .
C23B F17B 1.328(8) .
C23B F18B 1.313(8) .
C23B F16B 1.316(8) .
F10B C21B 1.326(8) .
C21B F12B 1.325(8) .
C21B F11B 1.321(8) .
O2C C20C 1.349(5) .
C20C C23C 1.534(6) .
C20C C22C 1.536(6) .
C20C C21C 1.536(5) .
C23C F18C 1.317(5) .
C23C F16C 1.330(5) .
C23C F17C 1.309(5) .
C22C F14C 1.295(5) .
C22C F15C 1.319(5) .
C22C F13C 1.366(5) .
C21C F11C 1.323(5) .
C21C F12C 1.346(4) .
C21C F10C 1.328(5) .

loop_
_exptl_oxdiff_crystal_face_indexfrac_h
_exptl_oxdiff_crystal_face_indexfrac_k
_exptl_oxdiff_crystal_face_indexfrac_l
_exptl_oxdiff_crystal_face_x
_exptl_oxdiff_crystal_face_y
_exptl_oxdiff_crystal_face_z
14.2570 -13.7305 -6.3870 -0.3744 0.2888 0.8812
4.0563 23.9654 -19.4598 0.6511 -0.4977 0.5730
4.5377 -29.1871 13.6760 -0.7937 0.6082 -0.0065
-8.2922 -10.6043 21.8295 -0.3027 0.4445 -0.8431
-14.3056 12.9540 -0.4309 0.3707 -0.5344 -0.7596
4.0000 30.9995 -14.0000 0.8189 -0.2937 0.4708
14.0000 -3.9998 -14.0000 -0.1057 0.0249 1.0064
5.0000 -35.9993 2.0000 -0.9422 0.1989 0.2308
-1.0000 -35.9994 9.0000 -0.9432 0.2209 -0.2188
-12.0000 23.9995 7.0000 0.6308 -0.1641 -0.7708
12.0000 21.9997 2.0000 0.5291 0.5625 0.6084
1.0000 26.9996 17.0000 0.6504 0.6883 -0.2551
-10.0000 12.9997 19.0000 0.3146 0.3195 -0.8824
-12.0000 -22.9997 -3.0000 -0.5524 -0.5998 -0.5903
1.0000 -25.9996 -19.0000 -0.6252 -0.6821 0.3989
-1.0000 -6.9999 -24.0000 -0.1202 -0.9032 0.3833
-13.0000 -6.0000 -9.0000 -0.0991 -0.8220 -0.5341
3.0000 6.9999 23.0000 0.1174 0.9433 -0.2577
-13.0000 10.9997 -9.0000 0.3375 -0.7930 -0.5335
11.0000 -3.9998 15.0000 -0.1668 0.9426 0.3171
5.0000 35.9994 4.0000 0.9020 0.3927 0.1967
-2.0000 34.9994 11.0000 0.8779 0.3751 -0.3066
-6.0000 -34.9994 -2.0000 -0.8785 -0.3577 -0.2868
